data_4079598
loop_
_publ_author_name
'Thagfi, Jameel Al'
'Lavoie, Gino G.'

_publ_section_title
;
 Preparation and Reactivity Study of Chromium(III), Iron(II), and
 Cobalt(II) Complexes of 1,3-Bis(imino)benzimidazol-2-ylidene and
 1,3-Bis(imino)pyrimidin-2-ylidene
;
_journal_issue 21
_journal_name_full Organometallics
_journal_page_first 7351
_journal_paper_doi 10.1021/om300873k
_journal_volume 31
_journal_year 2012
_chemical_formula_moiety '2(C24 H30 Cl3 Cr N4), 0.5(C2 H4 Cl4)'
_chemical_formula_sum 'C49 H62 Cl8 Cr2 N8'
_chemical_formula_weight 1150.67
_chemical_name_systematic
;
 ? 
;
_space_group_crystal_system monoclinic
_space_group_IT_number 14
_space_group_name_Hall '-P 2yn'
_space_group_name_H-M_alt 'P 1 21/n 1'
_symmetry_space_group_name_Hall '-P 2yn'
_symmetry_space_group_name_H-M 'P 1 21/n 1'
_atom_sites_solution_hydrogens geom
_atom_sites_solution_primary direct
_atom_sites_solution_secondary difmap
_audit_creation_date 2012-09-06
_audit_creation_method
;
  Olex2 1.2
  (compiled 2012.05.09 svn.r2324, GUI svn.r4230)
;
_cell_angle_alpha 90.00
_cell_angle_beta 108.8331(17)
_cell_angle_gamma 90.00
_cell_formula_units_Z 2
_cell_length_a 12.7925(4)
_cell_length_b 15.2069(5)
_cell_length_c 14.7165(5)
_cell_measurement_reflns_used 18322
_cell_measurement_temperature 150(2)
_cell_measurement_theta_max 25.00
_cell_measurement_theta_min 1.84
_cell_volume 2709.59(16)
_computing_cell_refinement
;
Bruker (2007). APEX2. Bruker AXS Inc., Madison, Wisconsin, USA
;
_computing_data_collection
;
Bruker (2007). APEX2. Bruker AXS Inc., Madison, Wisconsin, USA
;
_computing_data_reduction
;
Bruker (2007). SAINT. Bruker AXS Inc., Madison, Wisconsin, USA
;
_computing_molecular_graphics
;
O. V. Dolomanov, L. J. Bourhis, R. J. Gildea, J. A. K. Howard and H. Puschmann,
OLEX2: a complete structure solution, refinement and analysis program.
J. Appl. Cryst. (2009). 42, 339-341.

and 

Watkin, D. J., Prout, C. K., Pearce, L. J. (1996). CAMERON. Chemical
Crystallography Laboratory, University of Oxford, Oxford.
;
_computing_publication_material
;
O. V. Dolomanov, L. J. Bourhis, R. J. Gildea, J. A. K. Howard and H. Puschmann,
OLEX2: a complete structure solution, refinement and analysis program.
J. Appl. Cryst. (2009). 42, 339-341.
;
_computing_structure_refinement
;
XL, G.M. Sheldrick, Acta Cryst.
(2008). A64, 112-122
;
_computing_structure_solution
;
XS, G.M. Sheldrick, Acta Cryst.
(2008). A64, 112-122
;
_diffrn_ambient_temperature 150(2)
_diffrn_detector_area_resol_mean 9
_diffrn_measured_fraction_theta_full 0.975
_diffrn_measured_fraction_theta_max 0.975
_diffrn_measurement_device_type 'Bruker Kappa APEX-DUO CCD'
_diffrn_measurement_method '\f and \w scans'
_diffrn_radiation_monochromator 'multi-layer optics'
_diffrn_radiation_type CuK\a
_diffrn_radiation_wavelength 1.54178
_diffrn_reflns_av_R_equivalents 0.0377
_diffrn_reflns_av_unetI/netI 0.0327
_diffrn_reflns_limit_h_max 12
_diffrn_reflns_limit_h_min -15
_diffrn_reflns_limit_k_max 17
_diffrn_reflns_limit_k_min -13
_diffrn_reflns_limit_l_max 17
_diffrn_reflns_limit_l_min -17
_diffrn_reflns_number 17786
_diffrn_reflns_theta_full 66.46
_diffrn_reflns_theta_max 66.46
_diffrn_reflns_theta_min 3.99
_diffrn_source 'Bruker ImuS'
_exptl_absorpt_coefficient_mu 7.259
_exptl_absorpt_correction_T_max 0.7528
_exptl_absorpt_correction_T_min 0.5512
_exptl_absorpt_correction_type multi-scan
_exptl_absorpt_process_details
;
SADABS-2008/1 (Bruker,2008) was used for absorption correction.
wR2(int) was 0.0997 before and 0.0475 after correction.
The Ratio of minimum to maximum transmission is 0.7322.
The \l/2 correction factor is 0.0015.
;
_exptl_crystal_colour blue
_exptl_crystal_density_diffrn 1.410
_exptl_crystal_density_method 'not measured'
_exptl_crystal_description plate
_exptl_crystal_F_000 1192
_exptl_crystal_size_max 0.09
_exptl_crystal_size_mid 0.09
_exptl_crystal_size_min 0.02
_refine_diff_density_max 0.844
_refine_diff_density_min -1.158
_refine_diff_density_rms 0.069
_refine_ls_extinction_method none
_refine_ls_goodness_of_fit_ref 1.051
_refine_ls_hydrogen_treatment constr
_refine_ls_matrix_type full
_refine_ls_number_parameters 320
_refine_ls_number_reflns 4658
_refine_ls_number_restraints 3
_refine_ls_restrained_S_all 1.053
_refine_ls_R_factor_all 0.0465
_refine_ls_R_factor_gt 0.0414
_refine_ls_shift/su_max 0.001
_refine_ls_shift/su_mean 0.000
_refine_ls_structure_factor_coef Fsqd
_refine_ls_weighting_details 'calc w=1/[\s^2^(Fo^2^)+(0.0562P)^2^+3.6786P] where P=(Fo^2^+2Fc^2^)/3'
_refine_ls_weighting_scheme calc
_refine_ls_wR_factor_gt 0.1087
_refine_ls_wR_factor_ref 0.1130
_reflns_number_gt 4197
_reflns_number_total 4658
_reflns_threshold_expression >2sigma(I)
_cod_data_source_file om300873k_si_002.cif
_cod_data_source_block d12130
_cod_original_cell_volume 2709.59(15)
_cod_database_code 4079598

loop_
_space_group_symop_id
_space_group_symop_operation_xyz
1 'x, y, z'
2 '-x+1/2, y+1/2, -z+1/2'
3 '-x, -y, -z'
4 'x-1/2, -y-1/2, z-1/2'

loop_
_atom_site_label
_atom_site_type_symbol
_atom_site_fract_x
_atom_site_fract_y
_atom_site_fract_z
_atom_site_U_iso_or_equiv
_atom_site_adp_type
_atom_site_occupancy
_atom_site_symmetry_multiplicity
_atom_site_calc_flag
_atom_site_refinement_flags
_atom_site_disorder_assembly
_atom_site_disorder_group
Cr1 Cr 0.32816(3) 0.19704(3) 0.69410(3) 0.01829(14) Uani 1 1 d . . .
Cl2 Cl 0.25925(5) 0.10069(4) 0.56555(4) 0.02491(17) Uani 1 1 d . . .
Cl3 Cl 0.32948(6) 0.31337(5) 0.58957(5) 0.02906(18) Uani 1 1 d . . .
Cl1 Cl 0.33102(6) 0.09476(5) 0.80949(5) 0.02856(18) Uani 1 1 d . . .
N1 N 0.50165(19) 0.31093(15) 0.80584(17) 0.0248(5) Uani 1 1 d . A .
N2 N 0.32658(18) 0.35219(15) 0.80569(16) 0.0240(5) Uani 1 1 d . A .
N3 N 0.50207(19) 0.18138(15) 0.72618(17) 0.0241(5) Uani 1 1 d . A .
N4 N 0.19001(17) 0.25763(15) 0.72120(15) 0.0206(5) Uani 1 1 d . A .
C1 C 0.3935(2) 0.29563(18) 0.78317(19) 0.0224(6) Uani 1 1 d . . .
C2 C 0.5526(3) 0.3961(2) 0.8457(2) 0.0358(7) Uani 1 1 d . . .
H2AA H 0.6294 0.3862 0.8879 0.043 Uiso 0.699(11) 1 calc PR A 1
H2AB H 0.5549 0.4353 0.7927 0.043 Uiso 0.699(11) 1 calc PR A 1
H2BC H 0.6032 0.4163 0.8113 0.043 Uiso 0.301(11) 1 calc PR A 2
H2BD H 0.5955 0.3896 0.9146 0.043 Uiso 0.301(11) 1 calc PR A 2
C3A C 0.4895(4) 0.4376(3) 0.9001(4) 0.0337(15) Uani 0.699(11) 1 d P A 1
H3AA H 0.5157 0.4989 0.9148 0.040 Uiso 0.699(11) 1 calc PR A 1
H3AB H 0.5045 0.4062 0.9620 0.040 Uiso 0.699(11) 1 calc PR A 1
C3B C 0.4580(8) 0.4632(7) 0.8326(9) 0.032(4) Uani 0.301(11) 1 d P A 2
H3BA H 0.4890 0.5139 0.8748 0.038 Uiso 0.301(11) 1 calc PR A 2
H3BB H 0.4367 0.4849 0.7657 0.038 Uiso 0.301(11) 1 calc PR A 2
C4 C 0.3644(3) 0.4392(2) 0.8492(3) 0.0403(8) Uani 1 1 d . . .
H4AA H 0.3261 0.4539 0.8959 0.048 Uiso 0.699(11) 1 calc PR A 1
H4AB H 0.3460 0.4849 0.7986 0.048 Uiso 0.699(11) 1 calc PR A 1
H4BC H 0.3062 0.4836 0.8216 0.048 Uiso 0.301(11) 1 calc PR A 2
H4BD H 0.3779 0.4364 0.9193 0.048 Uiso 0.301(11) 1 calc PR A 2
C5 C 0.5601(2) 0.2440(2) 0.7767(2) 0.0264(6) Uani 1 1 d . . .
C6 C 0.6824(2) 0.2525(2) 0.8067(2) 0.0384(8) Uani 1 1 d . A .
H6A H 0.7019 0.3044 0.7760 0.058 Uiso 1 1 calc R . .
H6B H 0.7138 0.1999 0.7871 0.058 Uiso 1 1 calc R . .
H6C H 0.7121 0.2590 0.8766 0.058 Uiso 1 1 calc R . .
C7 C 0.5574(2) 0.10684(19) 0.7002(2) 0.0261(6) Uani 1 1 d . . .
C8 C 0.5637(2) 0.1044(2) 0.6074(2) 0.0287(7) Uani 1 1 d . A .
C9 C 0.6113(2) 0.0307(2) 0.5802(2) 0.0342(7) Uani 1 1 d . . .
H9 H 0.6164 0.0275 0.5173 0.041 Uiso 1 1 calc R A .
C10 C 0.6512(2) -0.0375(2) 0.6439(2) 0.0387(8) Uani 1 1 d . A .
H10 H 0.6809 -0.0884 0.6240 0.046 Uiso 1 1 calc R . .
C11 C 0.6479(2) -0.0320(2) 0.7361(2) 0.0383(8) Uani 1 1 d . . .
H11 H 0.6769 -0.0790 0.7794 0.046 Uiso 1 1 calc R A .
C12 C 0.6029(2) 0.0409(2) 0.7679(2) 0.0314(7) Uani 1 1 d . A .
C13 C 0.5229(3) 0.1791(2) 0.5380(2) 0.0369(7) Uani 1 1 d . . .
H13A H 0.4441 0.1886 0.5273 0.055 Uiso 1 1 calc R A .
H13B H 0.5341 0.1647 0.4769 0.055 Uiso 1 1 calc R . .
H13C H 0.5640 0.2327 0.5646 0.055 Uiso 1 1 calc R . .
C14 C 0.6086(3) 0.0461(2) 0.8714(2) 0.0424(8) Uani 1 1 d . . .
H14A H 0.6696 0.0849 0.9063 0.064 Uiso 1 1 calc R A .
H14B H 0.6211 -0.0128 0.8999 0.064 Uiso 1 1 calc R . .
H14C H 0.5390 0.0697 0.8754 0.064 Uiso 1 1 calc R . .
C15 C 0.2143(2) 0.32787(18) 0.77274(19) 0.0234(6) Uani 1 1 d . . .
C16 C 0.1359(3) 0.3858(2) 0.8009(2) 0.0342(7) Uani 1 1 d . A .
H16A H 0.0615 0.3606 0.7773 0.051 Uiso 1 1 calc R . .
H16B H 0.1354 0.4443 0.7728 0.051 Uiso 1 1 calc R . .
H16C H 0.1593 0.3907 0.8710 0.051 Uiso 1 1 calc R . .
C17 C 0.0777(2) 0.22552(19) 0.6928(2) 0.0262(6) Uani 1 1 d . . .
C18 C 0.0400(3) 0.1795(2) 0.7584(3) 0.0369(8) Uani 1 1 d . A .
C19 C -0.0678(3) 0.1484(3) 0.7261(3) 0.0550(10) Uani 1 1 d . . .
H19 H -0.0950 0.1159 0.7688 0.066 Uiso 1 1 calc R A .
C20 C -0.1357(3) 0.1634(3) 0.6348(4) 0.0606(12) Uani 1 1 d . A .
H20 H -0.2087 0.1404 0.6144 0.073 Uiso 1 1 calc R . .
C21 C -0.0988(3) 0.2116(3) 0.5724(3) 0.0501(10) Uani 1 1 d . . .
H21 H -0.1474 0.2230 0.5095 0.060 Uiso 1 1 calc R A .
C22 C 0.0088(2) 0.2440(2) 0.5998(2) 0.0342(7) Uani 1 1 d . A .
C23 C 0.1086(3) 0.1656(3) 0.8615(3) 0.0477(9) Uani 1 1 d . . .
H23A H 0.1755 0.2017 0.8767 0.071 Uiso 1 1 calc R A .
H23B H 0.1293 0.1035 0.8719 0.071 Uiso 1 1 calc R . .
H23C H 0.0658 0.1826 0.9032 0.071 Uiso 1 1 calc R . .
C24 C 0.0471(3) 0.2985(3) 0.5323(2) 0.0438(9) Uani 1 1 d . . .
H24A H 0.0758 0.3547 0.5629 0.066 Uiso 1 1 calc R A .
H24B H -0.0149 0.3094 0.4736 0.066 Uiso 1 1 calc R . .
H24C H 0.1057 0.2672 0.5161 0.066 Uiso 1 1 calc R . .
Cl4 Cl 0.5551(13) 0.4547(17) 0.5782(16) 0.0848(19) Uani 0.50 1 d PD . .
C1S C 0.5437(8) 0.5350(5) 0.4898(7) 0.059(2) Uani 0.50 1 d PD . .
H1SA H 0.5959 0.5209 0.4576 0.071 Uiso 0.50 1 d PR . .
H1SB H 0.5644 0.5907 0.5211 0.071 Uiso 0.50 1 d PR . .
Cl4A Cl 0.4169(13) 0.5449(17) 0.4055(17) 0.0848(19) Uani 0.50 1 d PD . .

loop_
_atom_site_aniso_label
_atom_site_aniso_U_11
_atom_site_aniso_U_22
_atom_site_aniso_U_33
_atom_site_aniso_U_23
_atom_site_aniso_U_13
_atom_site_aniso_U_12
Cr1 0.0176(2) 0.0171(2) 0.0191(2) -0.00252(16) 0.00438(17) -0.00055(17)
Cl2 0.0268(3) 0.0253(4) 0.0210(3) -0.0048(2) 0.0055(3) -0.0056(3)
Cl3 0.0317(4) 0.0258(4) 0.0310(4) 0.0054(3) 0.0121(3) -0.0003(3)
Cl1 0.0329(4) 0.0261(4) 0.0242(3) 0.0040(3) 0.0059(3) 0.0011(3)
N1 0.0225(12) 0.0217(13) 0.0263(12) -0.0061(10) 0.0026(10) -0.0024(9)
N2 0.0251(12) 0.0191(12) 0.0248(12) -0.0045(9) 0.0039(10) 0.0025(10)
N3 0.0201(11) 0.0256(13) 0.0258(12) -0.0048(10) 0.0062(10) 0.0011(10)
N4 0.0198(11) 0.0206(12) 0.0209(11) 0.0005(9) 0.0060(9) 0.0014(9)
C1 0.0245(14) 0.0208(14) 0.0199(13) -0.0003(11) 0.0044(11) 0.0002(11)
C2 0.0317(16) 0.0263(17) 0.0401(17) -0.0127(14) -0.0014(13) -0.0064(13)
C3A 0.031(3) 0.026(3) 0.037(3) -0.011(2) 0.003(2) -0.0045(19)
C3B 0.028(6) 0.027(6) 0.037(8) -0.010(5) 0.005(5) -0.008(4)
C4 0.0378(18) 0.0227(16) 0.050(2) -0.0173(14) -0.0007(15) 0.0025(14)
C5 0.0228(14) 0.0279(16) 0.0269(14) -0.0035(12) 0.0056(11) -0.0002(12)
C6 0.0205(15) 0.0395(19) 0.050(2) -0.0138(15) 0.0040(14) -0.0044(13)
C7 0.0145(13) 0.0287(16) 0.0331(15) -0.0095(12) 0.0048(11) -0.0016(11)
C8 0.0173(13) 0.0324(17) 0.0372(16) -0.0103(13) 0.0100(12) -0.0047(12)
C9 0.0201(14) 0.0426(19) 0.0409(17) -0.0152(15) 0.0114(13) -0.0019(13)
C10 0.0236(15) 0.0405(19) 0.051(2) -0.0157(16) 0.0103(14) 0.0063(14)
C11 0.0236(15) 0.0375(19) 0.0474(19) -0.0050(15) 0.0025(14) 0.0090(13)
C12 0.0186(14) 0.0356(18) 0.0356(16) -0.0067(13) 0.0028(12) 0.0041(12)
C13 0.0383(18) 0.0394(19) 0.0403(17) -0.0024(15) 0.0229(15) -0.0027(15)
C14 0.0382(18) 0.046(2) 0.0366(18) 0.0000(15) 0.0027(14) 0.0161(16)
C15 0.0280(15) 0.0193(14) 0.0230(13) 0.0038(11) 0.0085(11) 0.0043(11)
C16 0.0338(16) 0.0278(17) 0.0431(18) -0.0036(14) 0.0153(14) 0.0054(13)
C17 0.0228(14) 0.0229(15) 0.0354(16) -0.0032(12) 0.0129(12) 0.0012(11)
C18 0.0332(17) 0.0320(17) 0.054(2) 0.0001(15) 0.0256(16) 0.0015(14)
C19 0.043(2) 0.049(2) 0.086(3) 0.002(2) 0.038(2) -0.0053(18)
C20 0.0264(18) 0.069(3) 0.091(3) -0.018(2) 0.024(2) -0.0148(18)
C21 0.0247(17) 0.066(3) 0.054(2) -0.0171(19) 0.0053(16) 0.0008(17)
C22 0.0229(15) 0.0412(18) 0.0373(17) -0.0062(14) 0.0079(13) 0.0034(13)
C23 0.054(2) 0.053(2) 0.047(2) 0.0158(17) 0.0322(18) 0.0072(18)
C24 0.0327(17) 0.061(2) 0.0307(17) 0.0067(16) 0.0010(14) 0.0074(16)
Cl4 0.102(7) 0.0793(10) 0.077(6) 0.001(4) 0.034(5) 0.003(5)
C1S 0.085(6) 0.037(4) 0.082(6) -0.019(4) 0.065(5) -0.028(4)
Cl4A 0.102(7) 0.0793(10) 0.077(6) 0.001(4) 0.034(5) 0.003(5)

loop_
_atom_type_symbol
_atom_type_description
_atom_type_scat_dispersion_real
_atom_type_scat_dispersion_imag
_atom_type_scat_source
C C 0.0181 0.0091 'International Tables Vol C Tables 4.2.6.8 and 6.1.1.4'
H H 0.0000 0.0000 'International Tables Vol C Tables 4.2.6.8 and 6.1.1.4'
Cl Cl 0.3639 0.7018 'International Tables Vol C Tables 4.2.6.8 and 6.1.1.4'
N N 0.0311 0.0180 'International Tables Vol C Tables 4.2.6.8 and 6.1.1.4'
Cr Cr -0.1635 2.4439 'International Tables Vol C Tables 4.2.6.8 and 6.1.1.4'

loop_
_geom_angle_atom_site_label_1
_geom_angle_atom_site_label_2
_geom_angle_atom_site_label_3
_geom_angle
_geom_angle_site_symmetry_1
_geom_angle_site_symmetry_3
Cl2 Cr1 Cl3 91.30(3) . .
Cl1 Cr1 Cl2 94.94(3) . .
Cl1 Cr1 Cl3 173.67(3) . .
N3 Cr1 Cl2 101.75(7) . .
N3 Cr1 Cl3 90.09(7) . .
N3 Cr1 Cl1 89.67(7) . .
N3 Cr1 N4 150.59(9) . .
N4 Cr1 Cl2 107.65(6) . .
N4 Cr1 Cl3 88.78(6) . .
N4 Cr1 Cl1 88.33(6) . .
C1 Cr1 Cl2 167.85(8) . .
C1 Cr1 Cl3 76.91(8) . .
C1 Cr1 Cl1 96.90(8) . .
C1 Cr1 N3 75.65(10) . .
C1 Cr1 N4 75.49(10) . .
C1 N1 C2 122.6(2) . .
C1 N1 C5 114.0(2) . .
C5 N1 C2 122.9(2) . .
C1 N2 C4 122.6(2) . .
C1 N2 C15 114.3(2) . .
C15 N2 C4 122.5(2) . .
C5 N3 Cr1 114.28(18) . .
C5 N3 C7 119.4(2) . .
C7 N3 Cr1 126.27(17) . .
C15 N4 Cr1 114.20(18) . .
C15 N4 C17 118.6(2) . .
C17 N4 Cr1 127.14(17) . .
N1 C1 Cr1 118.5(2) . .
N2 C1 Cr1 119.0(2) . .
N2 C1 N1 121.6(2) . .
N1 C2 C3B 107.5(4) . .
C3A C2 N1 110.2(3) . .
C3A C2 C3B 39.7(5) . .
C2 C3A C4 114.5(4) . .
C4 C3B C2 120.3(8) . .
N2 C4 C3A 110.0(3) . .
C3B C4 N2 110.4(5) . .
C3B C4 C3A 40.9(5) . .
N1 C5 C6 117.2(3) . .
N3 C5 N1 116.5(2) . .
N3 C5 C6 126.3(3) . .
C8 C7 N3 117.7(3) . .
C8 C7 C12 122.4(3) . .
C12 C7 N3 119.9(3) . .
C7 C8 C9 118.1(3) . .
C7 C8 C13 121.9(3) . .
C9 C8 C13 120.0(3) . .
C10 C9 C8 120.5(3) . .
C11 C10 C9 120.2(3) . .
C10 C11 C12 121.8(3) . .
C7 C12 C14 123.7(3) . .
C11 C12 C7 116.8(3) . .
C11 C12 C14 119.4(3) . .
N2 C15 C16 116.9(2) . .
N4 C15 N2 116.4(2) . .
N4 C15 C16 126.7(3) . .
C18 C17 N4 120.1(3) . .
C22 C17 N4 118.0(3) . .
C22 C17 C18 121.9(3) . .
C17 C18 C23 123.3(3) . .
C19 C18 C17 117.4(3) . .
C19 C18 C23 119.3(3) . .
C20 C19 C18 121.9(4) . .
C19 C20 C21 120.0(3) . .
C20 C21 C22 121.1(4) . .
C17 C22 C24 121.7(3) . .
C21 C22 C17 117.6(3) . .
C21 C22 C24 120.7(3) . .
C1S Cl4 C1S 62.2(6) 3_666 .
Cl4A Cl4 C1S 170(5) 3_666 3_666
Cl4A Cl4 C1S 108(4) 3_666 .
Cl4 C1S Cl4 117.7(6) 3_666 .
Cl4 C1S C1S 71.2(8) 3_666 3_666
Cl4 C1S Cl4A 128.2(11) 3_666 3_666
Cl4 C1S Cl4A 10.4(8) . 3_666
Cl4 C1S Cl4A 2.0(10) 3_666 .
C1S C1S Cl4 46.5(8) 3_666 .
C1S C1S Cl4A 57.0(6) 3_666 3_666
C1S C1S Cl4A 69.2(9) 3_666 .
Cl4A C1S Cl4 115.7(7) . .
Cl4A C1S Cl4A 126.1(5) . 3_666
Cl4 Cl4A C1S 62(4) 3_666 3_666
Cl4 Cl4A C1S 8(4) 3_666 .
C1S Cl4A C1S 53.9(6) . 3_666

loop_
_geom_bond_atom_site_label_1
_geom_bond_atom_site_label_2
_geom_bond_distance
_geom_bond_site_symmetry_2
Cr1 Cl2 2.3293(7) .
Cr1 Cl3 2.3479(8) .
Cr1 Cl1 2.2945(8) .
Cr1 N3 2.133(2) .
Cr1 N4 2.142(2) .
Cr1 C1 1.989(3) .
N1 C1 1.335(4) .
N1 C2 1.483(4) .
N1 C5 1.409(4) .
N2 C1 1.329(4) .
N2 C4 1.481(4) .
N2 C15 1.409(4) .
N3 C5 1.286(4) .
N3 C7 1.451(4) .
N4 C15 1.289(4) .
N4 C17 1.446(4) .
C2 C3A 1.453(6) .
C2 C3B 1.547(11) .
C3A C4 1.532(6) .
C3B C4 1.347(11) .
C5 C6 1.488(4) .
C7 C8 1.395(4) .
C7 C12 1.401(4) .
C8 C9 1.395(4) .
C8 C13 1.504(5) .
C9 C10 1.382(5) .
C10 C11 1.374(5) .
C11 C12 1.396(4) .
C12 C14 1.502(4) .
C15 C16 1.490(4) .
C17 C18 1.398(4) .
C17 C22 1.397(4) .
C18 C19 1.389(5) .
C18 C23 1.503(5) .
C19 C20 1.362(6) .
C20 C21 1.373(6) .
C21 C22 1.394(5) .
C22 C24 1.492(5) .
Cl4 C1S 1.754(10) .
Cl4 C1S 1.34(2) 3_666
Cl4 Cl4A 0.36(3) 3_666
C1S Cl4 1.34(2) 3_666
C1S C1S 1.640(13) 3_666
C1S Cl4A 1.90(2) 3_666
C1S Cl4A 1.702(9) .
Cl4A Cl4 0.36(3) 3_666
Cl4A C1S 1.90(2) 3_666
